data_4338561
loop_
_publ_author_name
'Berenguer, Jes\'us R'
'Gil, Bel\'en'
'Fern\'andez, Julio'
'Forni\'es, Juan'
'Lalinde, Elena'

_publ_section_title
;
 Self-Assembly of Luminescent Alkynyl-Based Platinum--Cadmium Complexes
 Containing Auxiliary Diimine or Terpyridine Ligands
;
_journal_coden_ASTM INOCAJ
_journal_issue 12
_journal_name_full 'Inorganic chemistry'
_journal_page_first 5250
_journal_page_last 5262
_journal_paper_doi 10.1021/ic9002109
_journal_volume 48
_journal_year 2009
_chemical_formula_sum 'C49 H33 Cd F10 N3 O2 Pt'
_chemical_formula_weight 1193.27
_chemical_name_common gi124
_space_group_IT_number 2
_symmetry_cell_setting triclinic
_symmetry_space_group_name_Hall '-P 1'
_symmetry_space_group_name_H-M 'P -1'
_atom_sites_solution_hydrogens geom
_atom_sites_solution_primary direct
_atom_sites_solution_secondary difmap
_audit_conform_dict_location ftp://ftp.iucr.org/pub/cif_core.dic
_audit_conform_dict_name cif_core.dic
_audit_conform_dict_version 2.2
_audit_creation_date 2004-01-07T12:33:11-00:00
_audit_creation_method 'WinGX routine CIF_UPDATE'
_cell_angle_alpha 116.1620(10)
_cell_angle_beta 92.1180(10)
_cell_angle_gamma 113.7240(10)
_cell_formula_units_Z 2
_cell_length_a 12.5370(2)
_cell_length_b 14.1520(2)
_cell_length_c 15.6139(3)
_cell_measurement_reflns_used 35529
_cell_measurement_temperature 293(2)
_cell_volume 2197.53(7)
_computing_cell_refinement 'HKL Scalepack (Otwinowski & Minor 1997)'
_computing_data_collection 'Collect (Nonius BV, 1997-2000)'
_computing_data_reduction 'HKL Denzo and Scalepack (Otwinowski & Minor 1997)'
_computing_structure_refinement 'SHELXL-97 (Sheldrick, 1997)'
_diffrn_ambient_temperature 293(2)
_diffrn_measured_fraction_theta_full 0.996
_diffrn_measured_fraction_theta_max 0.996
_diffrn_measurement_device '95mm CCD camera on \k-goniostat'
_diffrn_measurement_device_type KappaCCD
_diffrn_measurement_method CCD
_diffrn_orient_matrix_type 'by Nonius Collect from scalepack cell'
_diffrn_orient_matrix_UB_11 0.0432582
_diffrn_orient_matrix_UB_12 -0.0221133
_diffrn_orient_matrix_UB_13 -0.0521692
_diffrn_orient_matrix_UB_21 0.0769429
_diffrn_orient_matrix_UB_22 0.0725548
_diffrn_orient_matrix_UB_23 0.0456969
_diffrn_orient_matrix_UB_31 0.0188096
_diffrn_orient_matrix_UB_32 -0.0465923
_diffrn_orient_matrix_UB_33 0.0255661
_diffrn_radiation_monochromator graphite
_diffrn_radiation_type MoK\a
_diffrn_radiation_wavelength 0.71073
_diffrn_reflns_av_R_equivalents 0.058
_diffrn_reflns_av_unetI/netI 0.0677
_diffrn_reflns_limit_h_max 16
_diffrn_reflns_limit_h_min -16
_diffrn_reflns_limit_k_max 18
_diffrn_reflns_limit_k_min -18
_diffrn_reflns_limit_l_max 20
_diffrn_reflns_limit_l_min -20
_diffrn_reflns_number 33628
_diffrn_reflns_theta_full 27.48
_diffrn_reflns_theta_max 27.48
_diffrn_reflns_theta_min 3.56
_exptl_absorpt_coefficient_mu 3.75
_exptl_absorpt_correction_T_max 0.694
_exptl_absorpt_correction_T_min 0.621
_exptl_absorpt_correction_type multi-scan
_exptl_absorpt_process_details
;
        multi-scan from symmetry-related measurements
 Sortav (Blessing 1995)
;
_exptl_crystal_colour colourless
_exptl_crystal_density_diffrn 1.803
_exptl_crystal_density_method 'not measured'
_exptl_crystal_description block
_exptl_crystal_F_000 1160
_exptl_crystal_size_max 0.2
_exptl_crystal_size_mid 0.15
_exptl_crystal_size_min 0.1
_refine_diff_density_max 1.296
_refine_diff_density_min -1.415
_refine_diff_density_rms 0.123
_refine_ls_extinction_method none
_refine_ls_goodness_of_fit_ref 1.004
_refine_ls_hydrogen_treatment constr
_refine_ls_matrix_type full
_refine_ls_number_parameters 599
_refine_ls_number_reflns 10058
_refine_ls_number_restraints 0
_refine_ls_restrained_S_all 1.004
_refine_ls_R_factor_all 0.0577
_refine_ls_R_factor_gt 0.0378
_refine_ls_shift/su_max 0.002
_refine_ls_shift/su_mean 0
_refine_ls_structure_factor_coef Fsqd
_refine_ls_weighting_details 'calc w=1/[\s^2^(Fo^2^)+(0.0375P)^2^+0.0000P] where P=(Fo^2^+2Fc^2^)/3'
_refine_ls_weighting_scheme calc
_refine_ls_wR_factor_gt 0.0744
_refine_ls_wR_factor_ref 0.0786
_reflns_number_gt 7979
_reflns_number_total 10058
_reflns_threshold_expression >2sigma(I)
_cod_data_source_file ic9002109_si_002.cif
_cod_data_source_block 4a_2acetone
_cod_depositor_comments
;
The following automatic conversions were performed:

'_symmetry_cell_setting' value 'Triclinic' changed to 'triclinic'
according to
/usr/data/users/saulius/automatic-downloads/retrospective/ACS/lib/dictionaries/cif_core.dic
dictionary named 'cif_core.dic' version 2.4.2 from 2011-04-26.

Automatic conversion script
Id: cif_fix_values 2281 2013-09-26 08:29:07Z andrius 
;
_cod_original_cell_volume 2197.53(6)
_cod_database_code 4338561

loop_
_symmetry_equiv_pos_as_xyz
'x, y, z'
'-x, -y, -z'

loop_
_atom_site_label
_atom_site_type_symbol
_atom_site_fract_x
_atom_site_fract_y
_atom_site_fract_z
_atom_site_U_iso_or_equiv
_atom_site_adp_type
_atom_site_occupancy
_atom_site_symmetry_multiplicity
_atom_site_calc_flag
_atom_site_refinement_flags
Pt1 Pt 0.813473(14) 0.168276(14) 0.225281(11) 0.02500(6) Uani 1 1 d .
Cd1 Cd 1.07888(3) 0.26138(3) 0.30002(2) 0.02640(8) Uani 1 1 d .
F1 F 0.7172(2) 0.1980(2) 0.04796(18) 0.0419(6) Uani 1 1 d .
F2 F 0.5756(3) 0.2918(3) 0.0316(2) 0.0551(8) Uani 1 1 d .
F3 F 0.4948(3) 0.3979(3) 0.1871(2) 0.0618(8) Uani 1 1 d .
F4 F 0.5651(3) 0.4154(3) 0.3636(2) 0.0619(8) Uani 1 1 d .
F5 F 0.7068(2) 0.3235(2) 0.38191(19) 0.0464(7) Uani 1 1 d .
F6 F 0.5323(2) -0.0114(2) 0.10900(17) 0.0340(6) Uani 1 1 d .
F7 F 0.3487(2) -0.1427(2) 0.15460(19) 0.0416(6) Uani 1 1 d .
F8 F 0.3821(2) -0.1418(2) 0.3282(2) 0.0519(7) Uani 1 1 d .
F9 F 0.6054(3) -0.0032(3) 0.4572(2) 0.0540(7) Uani 1 1 d .
F10 F 0.7900(2) 0.1317(2) 0.41548(18) 0.0440(6) Uani 1 1 d .
O1 O 1.1944(3) 0.4794(3) 0.3794(2) 0.0347(7) Uani 1 1 d .
O2 O 0.6507(4) 0.6936(4) 0.2513(3) 0.0847(14) Uani 1 1 d .
N1 N 1.0748(3) 0.3252(3) 0.4649(2) 0.0279(8) Uani 1 1 d .
N2 N 1.2203(3) 0.2372(3) 0.3783(2) 0.0264(8) Uani 1 1 d .
N3 N 1.1811(3) 0.1778(3) 0.1878(3) 0.0306(8) Uani 1 1 d .
C1 C 0.7178(3) 0.2537(3) 0.2152(3) 0.0242(9) Uani 1 1 d .
C2 C 0.6822(4) 0.2510(4) 0.1290(3) 0.0289(9) Uani 1 1 d .
C3 C 0.6091(4) 0.2986(4) 0.1186(3) 0.0361(11) Uani 1 1 d .
C4 C 0.5690(4) 0.3534(4) 0.1967(4) 0.0409(12) Uani 1 1 d .
C5 C 0.6022(4) 0.3592(4) 0.2837(4) 0.0398(11) Uani 1 1 d .
C6 C 0.6763(4) 0.3113(4) 0.2920(3) 0.0326(10) Uani 1 1 d .
C7 C 0.6714(4) 0.0669(3) 0.2596(3) 0.0257(9) Uani 1 1 d .
C8 C 0.5560(4) -0.0059(4) 0.1972(3) 0.0269(9) Uani 1 1 d .
C9 C 0.4590(4) -0.0756(4) 0.2182(3) 0.0306(10) Uani 1 1 d .
C10 C 0.4755(4) -0.0748(4) 0.3059(3) 0.0354(11) Uani 1 1 d .
C11 C 0.5881(4) -0.0049(4) 0.3703(3) 0.0341(10) Uani 1 1 d .
C12 C 0.6822(4) 0.0634(4) 0.3469(3) 0.0321(10) Uani 1 1 d .
C13 C 0.8932(4) 0.0733(4) 0.2338(3) 0.0292(9) Uani 1 1 d .
C14 C 0.9393(4) 0.0164(4) 0.2419(3) 0.0327(10) Uani 1 1 d .
C15 C 0.9921(4) -0.0532(4) 0.2514(4) 0.0455(13) Uani 1 1 d .
C16 C 1.0004(5) -0.0632(5) 0.3345(5) 0.0618(16) Uani 1 1 d .
H16 H 0.9698 -0.0269 0.3854 0.074 Uiso 1 1 calc R
C17 C 1.0565(6) -0.1298(6) 0.3415(7) 0.088(2) Uani 1 1 d .
H17 H 1.064 -0.1359 0.3981 0.106 Uiso 1 1 calc R
C18 C 1.0999(6) -0.1854(7) 0.2652(9) 0.107(4) Uani 1 1 d .
H18 H 1.1363 -0.2292 0.2702 0.129 Uiso 1 1 calc R
C19 C 1.0892(6) -0.1760(6) 0.1833(8) 0.100(3) Uani 1 1 d .
H19 H 1.118 -0.2146 0.1319 0.12 Uiso 1 1 calc R
C20 C 1.0369(4) -0.1110(4) 0.1735(5) 0.0663(18) Uani 1 1 d .
H20 H 1.0311 -0.1052 0.1167 0.08 Uiso 1 1 calc R
C21 C 0.9478(4) 0.2698(4) 0.1897(3) 0.0292(9) Uani 1 1 d .
C22 C 1.0303(4) 0.3344(4) 0.1711(3) 0.0283(9) Uani 1 1 d .
C23 C 1.1179(4) 0.4177(4) 0.1484(3) 0.0334(10) Uani 1 1 d .
C24 C 1.0850(5) 0.4809(4) 0.1149(4) 0.0463(12) Uani 1 1 d .
H24 H 1.0051 0.4659 0.1033 0.056 Uiso 1 1 calc R
C25 C 1.1715(6) 0.5663(5) 0.0988(4) 0.0596(16) Uani 1 1 d .
H25 H 1.1491 0.6094 0.0777 0.072 Uiso 1 1 calc R
C26 C 1.2880(5) 0.5876(4) 0.1134(4) 0.0564(15) Uani 1 1 d .
H26 H 1.3447 0.6444 0.1016 0.068 Uiso 1 1 calc R
C27 C 1.3225(5) 0.5256(4) 0.1455(4) 0.0509(13) Uani 1 1 d .
H27 H 1.4026 0.5409 0.1562 0.061 Uiso 1 1 calc R
C28 C 1.2379(4) 0.4405(4) 0.1619(3) 0.0396(11) Uani 1 1 d .
H28 H 1.2614 0.3976 0.1824 0.048 Uiso 1 1 calc R
C29 C 1.0103(4) 0.3797(4) 0.5089(3) 0.0344(10) Uani 1 1 d .
H29 H 0.9547 0.3818 0.4697 0.041 Uiso 1 1 calc R
C30 C 1.0224(4) 0.4323(4) 0.6089(3) 0.0383(11) Uani 1 1 d .
H30 H 0.9774 0.4712 0.6366 0.046 Uiso 1 1 calc R
C31 C 1.1013(4) 0.4271(4) 0.6672(3) 0.0388(11) Uani 1 1 d .
H31 H 1.1112 0.4627 0.7352 0.047 Uiso 1 1 calc R
C32 C 1.1658(4) 0.3682(4) 0.6237(3) 0.0354(10) Uani 1 1 d .
H32 H 1.2179 0.361 0.6616 0.042 Uiso 1 1 calc R
C33 C 1.1521(3) 0.3196(3) 0.5222(3) 0.0285(9) Uani 1 1 d .
C34 C 1.2215(4) 0.2567(3) 0.4701(3) 0.0267(9) Uani 1 1 d .
C35 C 1.2820(4) 0.2187(4) 0.5139(3) 0.0376(11) Uani 1 1 d .
H35 H 1.283 0.2329 0.5781 0.045 Uiso 1 1 calc R
C36 C 1.3404(4) 0.1590(4) 0.4576(4) 0.0448(12) Uani 1 1 d .
H36 H 1.3813 0.1318 0.4841 0.054 Uiso 1 1 calc R
C37 C 1.3388(4) 0.1394(4) 0.3638(4) 0.0391(11) Uani 1 1 d .
H37 H 1.3793 0.1001 0.3269 0.047 Uiso 1 1 calc R
C38 C 1.2771(4) 0.1781(4) 0.3240(3) 0.0293(9) Uani 1 1 d .
C39 C 1.2601(4) 0.1521(4) 0.2202(3) 0.0296(9) Uani 1 1 d .
C40 C 1.3188(4) 0.0980(4) 0.1565(4) 0.0411(12) Uani 1 1 d .
H40 H 1.3764 0.0837 0.1804 0.049 Uiso 1 1 calc R
C41 C 1.2913(5) 0.0660(4) 0.0586(4) 0.0476(13) Uani 1 1 d .
H41 H 1.3299 0.0298 0.0158 0.057 Uiso 1 1 calc R
C42 C 1.2068(5) 0.0877(4) 0.0248(4) 0.0461(12) Uani 1 1 d .
H42 H 1.1849 0.0649 -0.0415 0.055 Uiso 1 1 calc R
C43 C 1.1544(4) 0.1453(4) 0.0926(4) 0.0426(12) Uani 1 1 d .
H43 H 1.0979 0.1617 0.0702 0.051 Uiso 1 1 calc R
C44 C 1.2965(4) 0.5572(4) 0.3999(3) 0.0329(10) Uani 1 1 d .
C45 C 1.3197(5) 0.6796(4) 0.4215(4) 0.0473(13) Uani 1 1 d .
H45A H 1.352 0.6944 0.3713 0.071 Uiso 1 1 calc R
H45B H 1.3766 0.7381 0.4847 0.071 Uiso 1 1 calc R
H45C H 1.2455 0.6843 0.4221 0.071 Uiso 1 1 calc R
C46 C 1.4033(4) 0.5345(4) 0.4027(4) 0.0519(14) Uani 1 1 d .
H46A H 1.3764 0.4532 0.3858 0.078 Uiso 1 1 calc R
H46B H 1.4571 0.5864 0.4679 0.078 Uiso 1 1 calc R
H46C H 1.4449 0.5495 0.356 0.078 Uiso 1 1 calc R
C47 C 0.6788(4) 0.6894(4) 0.1780(4) 0.0475(13) Uani 1 1 d .
C48 C 0.6451(5) 0.7462(5) 0.1291(5) 0.0717(18) Uani 1 1 d .
H48A H 0.5903 0.7734 0.1595 0.108 Uiso 1 1 calc R
H48B H 0.6069 0.6894 0.0603 0.108 Uiso 1 1 calc R
H48C H 0.7163 0.8127 0.1359 0.108 Uiso 1 1 calc R
C49 C 0.7505(6) 0.6269(5) 0.1336(4) 0.0711(17) Uani 1 1 d .
H49A H 0.8245 0.6615 0.1816 0.107 Uiso 1 1 calc R
H49B H 0.7683 0.6348 0.0772 0.107 Uiso 1 1 calc R
H49C H 0.705 0.5441 0.1135 0.107 Uiso 1 1 calc R

loop_
_atom_site_aniso_label
_atom_site_aniso_U_11
_atom_site_aniso_U_22
_atom_site_aniso_U_33
_atom_site_aniso_U_23
_atom_site_aniso_U_13
_atom_site_aniso_U_12
Pt1 0.02499(9) 0.02689(9) 0.02365(9) 0.01117(7) 0.00482(6) 0.01430(7)
Cd1 0.02672(16) 0.02881(17) 0.02425(17) 0.01119(14) 0.00469(13) 0.01590(14)
F1 0.0543(17) 0.0543(17) 0.0277(14) 0.0192(13) 0.0114(12) 0.0359(15)
F2 0.0640(19) 0.072(2) 0.0501(18) 0.0387(16) 0.0045(15) 0.0410(17)
F3 0.0621(19) 0.075(2) 0.085(2) 0.0478(19) 0.0243(17) 0.0543(18)
F4 0.078(2) 0.076(2) 0.063(2) 0.0343(18) 0.0390(18) 0.0613(19)
F5 0.0687(18) 0.0597(18) 0.0314(15) 0.0234(14) 0.0223(14) 0.0463(16)
F6 0.0304(13) 0.0406(14) 0.0270(14) 0.0178(12) 0.0061(11) 0.0123(11)
F7 0.0282(13) 0.0409(15) 0.0445(16) 0.0195(13) 0.0069(12) 0.0086(12)
F8 0.0535(17) 0.0549(18) 0.0578(19) 0.0413(16) 0.0265(15) 0.0184(15)
F9 0.0680(19) 0.070(2) 0.0415(17) 0.0398(16) 0.0209(15) 0.0331(17)
F10 0.0427(15) 0.0524(17) 0.0325(15) 0.0200(13) 0.0013(12) 0.0203(14)
O1 0.0370(17) 0.0297(17) 0.0323(18) 0.0113(14) 0.0084(14) 0.0157(15)
O2 0.080(3) 0.136(4) 0.057(3) 0.053(3) 0.023(2) 0.062(3)
N1 0.0309(19) 0.0272(18) 0.0248(19) 0.0103(16) 0.0075(15) 0.0159(16)
N2 0.0257(18) 0.0234(18) 0.030(2) 0.0117(16) 0.0079(15) 0.0134(15)
N3 0.034(2) 0.031(2) 0.025(2) 0.0110(17) 0.0100(16) 0.0171(17)
C1 0.020(2) 0.022(2) 0.027(2) 0.0102(18) 0.0027(17) 0.0088(17)
C2 0.035(2) 0.030(2) 0.027(2) 0.015(2) 0.0075(19) 0.019(2)
C3 0.037(3) 0.036(3) 0.041(3) 0.023(2) 0.002(2) 0.018(2)
C4 0.036(3) 0.042(3) 0.060(3) 0.028(3) 0.011(2) 0.029(2)
C5 0.043(3) 0.040(3) 0.047(3) 0.021(2) 0.020(2) 0.029(2)
C6 0.039(3) 0.034(2) 0.031(3) 0.018(2) 0.012(2) 0.020(2)
C7 0.030(2) 0.026(2) 0.026(2) 0.0122(19) 0.0087(18) 0.0177(19)
C8 0.037(2) 0.027(2) 0.026(2) 0.0145(19) 0.0112(19) 0.021(2)
C9 0.032(2) 0.030(2) 0.037(3) 0.018(2) 0.015(2) 0.018(2)
C10 0.040(3) 0.034(3) 0.042(3) 0.025(2) 0.020(2) 0.019(2)
C11 0.050(3) 0.037(3) 0.029(3) 0.022(2) 0.016(2) 0.026(2)
C12 0.032(2) 0.033(2) 0.030(2) 0.012(2) 0.004(2) 0.019(2)
C13 0.024(2) 0.029(2) 0.030(2) 0.013(2) 0.0063(18) 0.0111(19)
C14 0.022(2) 0.029(2) 0.045(3) 0.017(2) 0.006(2) 0.012(2)
C15 0.027(2) 0.026(2) 0.079(4) 0.025(3) 0.005(2) 0.011(2)
C16 0.050(3) 0.047(3) 0.092(5) 0.042(3) -0.003(3) 0.020(3)
C17 0.058(4) 0.063(4) 0.143(7) 0.069(5) -0.014(4) 0.011(4)
C18 0.046(4) 0.067(5) 0.215(12) 0.074(7) 0.002(5) 0.030(4)
C19 0.054(4) 0.048(4) 0.195(10) 0.048(5) 0.032(5) 0.036(3)
C20 0.044(3) 0.034(3) 0.122(6) 0.032(3) 0.029(3) 0.026(3)
C21 0.026(2) 0.033(2) 0.027(2) 0.009(2) 0.0022(18) 0.019(2)
C22 0.028(2) 0.032(2) 0.026(2) 0.013(2) 0.0062(18) 0.016(2)
C23 0.042(3) 0.027(2) 0.030(3) 0.013(2) 0.013(2) 0.015(2)
C24 0.058(3) 0.049(3) 0.047(3) 0.027(3) 0.022(3) 0.035(3)
C25 0.098(5) 0.044(3) 0.062(4) 0.035(3) 0.036(4) 0.045(3)
C26 0.070(4) 0.035(3) 0.059(4) 0.023(3) 0.039(3) 0.019(3)
C27 0.051(3) 0.043(3) 0.046(3) 0.018(3) 0.020(3) 0.015(3)
C28 0.037(3) 0.038(3) 0.039(3) 0.017(2) 0.012(2) 0.015(2)
C29 0.033(2) 0.036(2) 0.040(3) 0.017(2) 0.011(2) 0.021(2)
C30 0.041(3) 0.037(3) 0.039(3) 0.014(2) 0.018(2) 0.024(2)
C31 0.049(3) 0.037(3) 0.021(2) 0.010(2) 0.009(2) 0.017(2)
C32 0.043(3) 0.041(3) 0.033(3) 0.023(2) 0.010(2) 0.024(2)
C33 0.027(2) 0.024(2) 0.029(2) 0.0120(19) 0.0050(18) 0.0097(19)
C34 0.027(2) 0.027(2) 0.025(2) 0.0104(19) 0.0035(18) 0.0146(19)
C35 0.041(3) 0.042(3) 0.035(3) 0.019(2) 0.006(2) 0.024(2)
C36 0.041(3) 0.047(3) 0.059(4) 0.030(3) 0.006(2) 0.028(3)
C37 0.041(3) 0.047(3) 0.043(3) 0.023(2) 0.014(2) 0.031(2)
C38 0.029(2) 0.024(2) 0.034(3) 0.013(2) 0.0066(19) 0.0142(19)
C39 0.030(2) 0.024(2) 0.033(3) 0.011(2) 0.0117(19) 0.0145(19)
C40 0.042(3) 0.035(3) 0.053(3) 0.021(2) 0.021(2) 0.024(2)
C41 0.064(3) 0.036(3) 0.049(3) 0.018(3) 0.035(3) 0.030(3)
C42 0.063(3) 0.037(3) 0.029(3) 0.011(2) 0.015(2) 0.022(3)
C43 0.049(3) 0.040(3) 0.040(3) 0.017(2) 0.017(2) 0.025(2)
C44 0.040(3) 0.033(2) 0.025(2) 0.013(2) 0.008(2) 0.018(2)
C45 0.058(3) 0.043(3) 0.051(3) 0.025(3) 0.020(3) 0.030(3)
C46 0.039(3) 0.047(3) 0.074(4) 0.029(3) 0.020(3) 0.026(3)
C47 0.046(3) 0.048(3) 0.035(3) 0.017(3) -0.001(2) 0.015(3)
C48 0.057(4) 0.071(4) 0.086(5) 0.044(4) 0.000(3) 0.025(3)
C49 0.092(5) 0.066(4) 0.052(4) 0.025(3) 0.013(3) 0.039(4)

loop_
_atom_type_symbol
_atom_type_description
_atom_type_scat_dispersion_real
_atom_type_scat_dispersion_imag
_atom_type_scat_source
C C 0.0033 0.0016 'International Tables Vol C Tables 4.2.6.8 and 6.1.1.4'
H H 0 0 'International Tables Vol C Tables 4.2.6.8 and 6.1.1.4'
O O 0.0106 0.006 'International Tables Vol C Tables 4.2.6.8 and 6.1.1.4'
Pt Pt -1.7033 8.3905 'International Tables Vol C Tables 4.2.6.8 and 6.1.1.4'
Cd Cd -0.8075 1.2024 'International Tables Vol C Tables 4.2.6.8 and 6.1.1.4'
N N 0.0061 0.0033 'International Tables Vol C Tables 4.2.6.8 and 6.1.1.4'
F F 0.0171 0.0103 'International Tables Vol C Tables 4.2.6.8 and 6.1.1.4'

loop_
_geom_angle_atom_site_label_1
_geom_angle_atom_site_label_2
_geom_angle_atom_site_label_3
_geom_angle
C21 Pt1 C13 95.52(15)
C21 Pt1 C7 177.51(15)
C13 Pt1 C7 86.87(15)
C21 Pt1 C1 89.17(15)
C13 Pt1 C1 175.01(15)
C7 Pt1 C1 88.42(15)
C21 Pt1 Cd1 53.17(11)
C13 Pt1 Cd1 54.17(11)
C7 Pt1 Cd1 129.15(11)
C1 Pt1 Cd1 130.62(10)
N1 Cd1 N2 70.36(11)
N1 Cd1 N3 139.44(12)
N2 Cd1 N3 69.08(12)
N1 Cd1 C21 121.51(12)
N2 Cd1 C21 168.13(12)
N3 Cd1 C21 99.05(13)
N1 Cd1 C13 95.06(13)
N2 Cd1 C13 104.74(13)
N3 Cd1 C13 94.49(13)
C21 Cd1 C13 75.60(14)
N1 Cd1 O1 76.83(11)
N2 Cd1 O1 95.96(10)
N3 Cd1 O1 107.89(10)
C21 Cd1 O1 87.41(12)
C13 Cd1 O1 153.85(11)
N1 Cd1 Pt1 94.65(8)
N2 Cd1 Pt1 143.54(8)
N3 Cd1 Pt1 117.98(8)
C21 Cd1 Pt1 41.82(10)
C13 Cd1 Pt1 41.85(10)
O1 Cd1 Pt1 113.23(7)
C44 O1 Cd1 140.4(3)
C29 N1 C33 117.6(4)
C29 N1 Cd1 123.9(3)
C33 N1 Cd1 118.0(3)
C34 N2 C38 120.5(3)
C34 N2 Cd1 118.0(2)
C38 N2 Cd1 119.5(3)
C43 N3 C39 118.8(4)
C43 N3 Cd1 122.8(3)
C39 N3 Cd1 118.0(3)
C6 C1 C2 114.1(3)
C6 C1 Pt1 122.7(3)
C2 C1 Pt1 123.1(3)
F1 C2 C3 116.0(4)
F1 C2 C1 120.3(3)
C3 C2 C1 123.7(4)
F2 C3 C4 119.1(4)
F2 C3 C2 121.1(4)
C4 C3 C2 119.8(4)
F3 C4 C5 120.5(4)
F3 C4 C3 120.6(4)
C5 C4 C3 118.8(4)
C4 C5 F4 120.0(4)
C4 C5 C6 120.0(4)
F4 C5 C6 119.9(4)
F5 C6 C1 120.6(4)
F5 C6 C5 115.9(4)
C1 C6 C5 123.5(4)
C8 C7 C12 113.6(4)
C8 C7 Pt1 123.1(3)
C12 C7 Pt1 123.3(3)
F6 C8 C9 115.7(4)
F6 C8 C7 120.0(3)
C9 C8 C7 124.3(4)
F7 C9 C10 119.7(4)
F7 C9 C8 121.0(4)
C10 C9 C8 119.2(4)
F8 C10 C11 120.7(4)
F8 C10 C9 120.3(4)
C11 C10 C9 118.9(4)
F9 C11 C10 119.5(4)
F9 C11 C12 120.4(4)
C10 C11 C12 120.1(4)
F10 C12 C11 116.3(4)
F10 C12 C7 119.9(4)
C11 C12 C7 123.8(4)
C14 C13 Pt1 177.5(4)
C14 C13 Cd1 96.7(3)
Pt1 C13 Cd1 83.98(14)
C13 C14 C15 178.9(4)
C16 C15 C20 119.9(5)
C16 C15 C14 121.1(5)
C20 C15 C14 119.0(5)
C15 C16 C17 118.9(6)
C15 C16 H16 120.5
C17 C16 H16 120.5
C18 C17 C16 120.6(7)
C18 C17 H17 119.7
C16 C17 H17 119.7
C19 C18 C17 119.6(7)
C19 C18 H18 120.2
C17 C18 H18 120.2
C18 C19 C20 122.0(8)
C18 C19 H19 119
C20 C19 H19 119
C19 C20 C15 119.0(7)
C19 C20 H20 120.5
C15 C20 H20 120.5
C22 C21 Pt1 178.0(4)
C22 C21 Cd1 94.3(3)
Pt1 C21 Cd1 85.01(15)
C21 C22 C23 172.4(4)
C24 C23 C28 117.9(4)
C24 C23 C22 120.4(4)
C28 C23 C22 121.6(4)
C23 C24 C25 120.2(5)
C23 C24 H24 119.9
C25 C24 H24 119.9
C26 C25 C24 120.8(5)
C26 C25 H25 119.6
C24 C25 H25 119.6
C25 C26 C27 120.1(5)
C25 C26 H26 119.9
C27 C26 H26 119.9
C26 C27 C28 119.9(5)
C26 C27 H27 120.1
C28 C27 H27 120.1
C27 C28 C23 121.1(5)
C27 C28 H28 119.4
C23 C28 H28 119.4
N1 C29 C30 123.2(4)
N1 C29 H29 118.4
C30 C29 H29 118.4
C31 C30 C29 119.2(4)
C31 C30 H30 120.4
C29 C30 H30 120.4
C30 C31 C32 118.9(4)
C30 C31 H31 120.5
C32 C31 H31 120.5
C31 C32 C33 119.1(4)
C31 C32 H32 120.4
C33 C32 H32 120.4
N1 C33 C32 121.9(4)
N1 C33 C34 116.0(4)
C32 C33 C34 122.1(4)
N2 C34 C35 121.8(4)
N2 C34 C33 115.9(3)
C35 C34 C33 122.3(4)
C36 C35 C34 117.0(4)
C36 C35 H35 121.5
C34 C35 H35 121.5
C37 C36 C35 120.9(4)
C37 C36 H36 119.6
C35 C36 H36 119.6
C36 C37 C38 119.6(4)
C36 C37 H37 120.2
C38 C37 H37 120.2
N2 C38 C37 120.1(4)
N2 C38 C39 115.6(3)
C37 C38 C39 124.1(4)
N3 C39 C40 120.6(4)
N3 C39 C38 117.0(3)
C40 C39 C38 122.4(4)
C41 C40 C39 119.9(4)
C41 C40 H40 120.1
C39 C40 H40 120.1
C42 C41 C40 119.3(4)
C42 C41 H41 120.3
C40 C41 H41 120.3
C41 C42 C43 118.0(5)
C41 C42 H42 121
C43 C42 H42 121
N3 C43 C42 123.3(5)
N3 C43 H43 118.4
C42 C43 H43 118.4
O1 C44 C46 121.6(4)
O1 C44 C45 120.8(4)
C46 C44 C45 117.6(4)
C44 C45 H45A 109.5
C44 C45 H45B 109.5
H45A C45 H45B 109.5
C44 C45 H45C 109.5
H45A C45 H45C 109.5
H45B C45 H45C 109.5
C44 C46 H46A 109.5
C44 C46 H46B 109.5
H46A C46 H46B 109.5
C44 C46 H46C 109.5
H46A C46 H46C 109.5
H46B C46 H46C 109.5
O2 C47 C48 121.7(5)
O2 C47 C49 120.2(5)
C48 C47 C49 118.1(5)
C47 C48 H48A 109.5
C47 C48 H48B 109.5
H48A C48 H48B 109.5
C47 C48 H48C 109.5
H48A C48 H48C 109.5
H48B C48 H48C 109.5
C47 C49 H49A 109.5
C47 C49 H49B 109.5
H49A C49 H49B 109.5
C47 C49 H49C 109.5
H49A C49 H49C 109.5
H49B C49 H49C 109.5

loop_
_geom_bond_atom_site_label_1
_geom_bond_atom_site_label_2
_geom_bond_distance
Pt1 C21 2.008(4)
Pt1 C13 2.013(4)
Pt1 C7 2.052(4)
Pt1 C1 2.061(4)
Pt1 Cd1 2.9998(3)
Cd1 N1 2.334(3)
Cd1 N2 2.335(3)
Cd1 N3 2.382(3)
Cd1 C21 2.410(4)
Cd1 C13 2.446(4)
Cd1 O1 2.461(3)
F1 C2 1.352(4)
F2 C3 1.356(5)
F3 C4 1.354(5)
F4 C5 1.368(5)
F5 C6 1.357(5)
F6 C8 1.359(4)
F7 C9 1.345(5)
F8 C10 1.349(5)
F9 C11 1.354(5)
F10 C12 1.355(5)
O1 C44 1.215(5)
O2 C47 1.193(6)
N1 C29 1.339(5)
N1 C33 1.344(5)
N2 C34 1.334(5)
N2 C38 1.350(5)
N3 C43 1.329(6)
N3 C39 1.336(5)
C1 C6 1.378(5)
C1 C2 1.380(5)
C2 C3 1.379(6)
C3 C4 1.365(6)
C4 C5 1.362(6)
C5 C6 1.384(6)
C7 C8 1.384(5)
C7 C12 1.389(6)
C8 C9 1.381(5)
C9 C10 1.373(6)
C10 C11 1.369(6)
C11 C12 1.373(6)
C13 C14 1.208(5)
C14 C15 1.441(6)
C15 C16 1.370(7)
C15 C20 1.416(7)
C16 C17 1.419(8)
C16 H16 0.93
C17 C18 1.379(11)
C17 H17 0.93
C18 C19 1.350(12)
C18 H18 0.93
C19 C20 1.380(8)
C19 H19 0.93
C20 H20 0.93
C21 C22 1.220(6)
C22 C23 1.442(6)
C23 C24 1.390(6)
C23 C28 1.392(6)
C24 C25 1.391(7)
C24 H24 0.93
C25 C26 1.355(7)
C25 H25 0.93
C26 C27 1.374(7)
C26 H26 0.93
C27 C28 1.380(6)
C27 H27 0.93
C28 H28 0.93
C29 C30 1.371(6)
C29 H29 0.93
C30 C31 1.365(6)
C30 H30 0.93
C31 C32 1.377(6)
C31 H31 0.93
C32 C33 1.391(6)
C32 H32 0.93
C33 C34 1.499(5)
C34 C35 1.394(6)
C35 C36 1.384(6)
C35 H35 0.93
C36 C37 1.364(7)
C36 H36 0.93
C37 C38 1.375(6)
C37 H37 0.93
C38 C39 1.481(6)
C39 C40 1.397(6)
C40 C41 1.372(7)
C40 H40 0.93
C41 C42 1.364(7)
C41 H41 0.93
C42 C43 1.392(6)
C42 H42 0.93
C43 H43 0.93
C44 C46 1.500(6)
C44 C45 1.508(6)
C45 H45A 0.96
C45 H45B 0.96
C45 H45C 0.96
C46 H46A 0.96
C46 H46B 0.96
C46 H46C 0.96
C47 C48 1.483(7)
C47 C49 1.488(7)
C48 H48A 0.96
C48 H48B 0.96
C48 H48C 0.96
C49 H49A 0.96
C49 H49B 0.96
C49 H49C 0.96
